data_7052561
loop_
_publ_author_name
'Braga, Dario'
'Grepioni, Fabrizia'
'Maini, Lucia'
'Mazzeo, Paolo P.'
'Ventura, Barbara'

_publ_section_title
;
 Solid-state reactivity of copper(i) iodide: luminescent
 2D-coordination polymers of CuI with saturated bidentate nitrogen
 bases
;
_journal_issue 2
_journal_name_full 'New Journal of Chemistry'
_journal_page_first 339
_journal_paper_doi 10.1039/c0nj00547a
_journal_volume 35
_journal_year 2011
_chemical_formula_sum 'C4 H10 Cu I N2'
_chemical_formula_weight 276.58
_chemical_name_systematic
;
?
;
_space_group_IT_number 12
_symmetry_cell_setting monoclinic
_symmetry_space_group_name_Hall '-C 2y'
_symmetry_space_group_name_H-M 'C 1 2/m 1'
_atom_sites_solution_hydrogens geom
_atom_sites_solution_primary direct
_atom_sites_solution_secondary difmap
_audit_creation_method SHELXL-97
_cell_angle_alpha 90.00
_cell_angle_beta 120.690(2)
_cell_angle_gamma 90.00
_cell_formula_units_Z 4
_cell_length_a 10.315(2)
_cell_length_b 12.2170(1)
_cell_length_c 6.859(1)
_cell_measurement_reflns_used 1296
_cell_measurement_temperature 293(2)
_cell_measurement_theta_max 29.1716
_cell_measurement_theta_min 2.8290
_cell_volume 743.30(18)
_computing_cell_refinement
;
CrysAlisPro, Oxford Diffraction Ltd.,
Version 1.171.33.34 (release 24-02-2009 CrysAlis171 .NET)
(compiled Feb 24 2009,11:20:51)
;
_computing_data_collection
;
CrysAlisPro, Oxford Diffraction Ltd.,
Version 1.171.33.34 (release 24-02-2009 CrysAlis171 .NET)
(compiled Feb 24 2009,11:20:51)
;
_computing_data_reduction
;
CrysAlisPro, Oxford Diffraction Ltd.,
Version 1.171.33.34 (release 24-02-2009 CrysAlis171 .NET)
(compiled Feb 24 2009,11:20:51)
;
_computing_structure_refinement 'SHELXL-97 (Sheldrick, 2008)'
_diffrn_ambient_temperature 293(2)
_diffrn_detector_area_resol_mean 16.1340
_diffrn_measured_fraction_theta_full 0.999
_diffrn_measured_fraction_theta_max 0.852
_diffrn_measurement_device_type
;
'Goniometer KM4/Xcalibur, detector: Sapphire3'
;
_diffrn_measurement_method 'omega scans'
_diffrn_radiation_monochromator graphite
_diffrn_radiation_source 'Enhance (Mo) X-ray Source'
_diffrn_radiation_type MoK\a
_diffrn_radiation_wavelength 0.71073
_diffrn_reflns_av_R_equivalents 0.0171
_diffrn_reflns_av_sigmaI/netI 0.0215
_diffrn_reflns_limit_h_max 14
_diffrn_reflns_limit_h_min -13
_diffrn_reflns_limit_k_max 6
_diffrn_reflns_limit_k_min -15
_diffrn_reflns_limit_l_max 5
_diffrn_reflns_limit_l_min -8
_diffrn_reflns_number 1717
_diffrn_reflns_theta_full 25.00
_diffrn_reflns_theta_max 29.21
_diffrn_reflns_theta_min 2.84
_exptl_absorpt_coefficient_mu 6.997
_exptl_absorpt_correction_T_max 1.00000
_exptl_absorpt_correction_T_min 0.74006
_exptl_absorpt_correction_type multi-scan
_exptl_absorpt_process_details
;
CrysAlis RED, Oxford Diffraction Ltd.,
Version 1.171.33.34 (release 24-02-2009 CrysAlis171 .NET)
(compiled Feb 24 2009,11:20:51)
Empirical absorption correction using spherical harmonics,
implemented in SCALE3 ABSPACK scaling algorithm.
;
_exptl_crystal_colour colourless
_exptl_crystal_density_diffrn 2.472
_exptl_crystal_density_method 'not measured'
_exptl_crystal_description Prism
_exptl_crystal_F_000 520
_exptl_crystal_size_max 0.4
_exptl_crystal_size_mid 0.1
_exptl_crystal_size_min 0.08
_refine_diff_density_max 0.596
_refine_diff_density_min -0.791
_refine_diff_density_rms 0.109
_refine_ls_extinction_method none
_refine_ls_goodness_of_fit_ref 0.987
_refine_ls_hydrogen_treatment constr
_refine_ls_matrix_type full
_refine_ls_number_parameters 40
_refine_ls_number_reflns 898
_refine_ls_number_restraints 0
_refine_ls_restrained_S_all 0.987
_refine_ls_R_factor_all 0.0246
_refine_ls_R_factor_gt 0.0208
_refine_ls_shift/su_max 0.000
_refine_ls_shift/su_mean 0.000
_refine_ls_structure_factor_coef Fsqd
_refine_ls_weighting_details 'calc w=1/[\s^2^(Fo^2^)+(0.0299P)^2^+0.6877P] where P=(Fo^2^+2Fc^2^)/3'
_refine_ls_weighting_scheme calc
_refine_ls_wR_factor_gt 0.0492
_refine_ls_wR_factor_ref 0.0499
_reflns_number_gt 816
_reflns_number_total 898
_reflns_threshold_expression >2\s(I)
_cod_data_source_file C0NJ00547A.TXT
_cod_data_source_block new
_cod_depositor_comments
;
The following automatic conversions were performed:
'_symmetry_cell_setting' value 'Monoclinic' changed to 'monoclinic'
according to '/home/saulius/struct/CIF-dictionaries/cif_core.dic'
dictionary named 'cif_core.dic' version 2.4.1 from 2010-06-29.

Automatic conversion script
Id: cif_fix_enum 1555 2011-01-17 13:19:09Z saulius 
;
_cod_original_cell_volume 743.3(2)
_cod_original_sg_symbol_H-M C2/m
_cod_database_code 7052561

loop_
_symmetry_equiv_pos_as_xyz
'x, y, z'
'-x, y, -z'
'x+1/2, y+1/2, z'
'-x+1/2, y+1/2, -z'
'-x, -y, -z'
'x, -y, z'
'-x+1/2, -y+1/2, -z'
'x+1/2, -y+1/2, z'

loop_
_atom_site_label
_atom_site_type_symbol
_atom_site_fract_x
_atom_site_fract_y
_atom_site_fract_z
_atom_site_U_iso_or_equiv
_atom_site_adp_type
_atom_site_occupancy
_atom_site_symmetry_multiplicity
_atom_site_calc_flag
_atom_site_refinement_flags
_atom_site_disorder_assembly
_atom_site_disorder_group
I1 I 0.20669(3) 0.0000 0.45745(4) 0.03130(11) Uani 1 2 d S . .
Cu1 Cu 0.09209(6) 0.0000 0.73021(9) 0.03068(14) Uani 1 2 d S . .
N1 N 0.1756(3) 0.1413(2) 0.9341(4) 0.0256(5) Uani 1 1 d . . .
H1 H 0.1536 0.1343 1.0463 0.031 Uiso 1 1 calc R . .
C1 C 0.1018(3) 0.2422(3) 0.8104(5) 0.0320(7) Uani 1 1 d . . .
H1A H -0.0058 0.2359 0.7506 0.038 Uiso 1 1 calc R . .
H1B H 0.1170 0.2493 0.6827 0.038 Uiso 1 1 calc R . .
C2 C 0.3411(4) 0.1549(3) 1.0464(6) 0.0354(7) Uani 1 1 d . . .
H2A H 0.3693 0.1571 0.9314 0.042 Uiso 1 1 calc R . .
H2B H 0.3898 0.0918 1.1420 0.042 Uiso 1 1 calc R . .

loop_
_atom_site_aniso_label
_atom_site_aniso_U_11
_atom_site_aniso_U_22
_atom_site_aniso_U_33
_atom_site_aniso_U_23
_atom_site_aniso_U_13
_atom_site_aniso_U_12
I1 0.02654(15) 0.04191(19) 0.02742(15) 0.000 0.01520(12) 0.000
Cu1 0.0314(3) 0.0226(3) 0.0331(3) 0.000 0.0129(2) 0.000
N1 0.0261(12) 0.0240(12) 0.0254(11) -0.0033(10) 0.0122(10) -0.0039(10)
C1 0.0259(14) 0.0276(16) 0.0303(14) -0.0020(12) 0.0054(12) -0.0014(13)
C2 0.0263(15) 0.0242(16) 0.0434(18) -0.0048(13) 0.0090(14) 0.0015(13)

loop_
_atom_type_symbol
_atom_type_description
_atom_type_scat_dispersion_real
_atom_type_scat_dispersion_imag
_atom_type_scat_source
C C 0.0033 0.0016 'International Tables Vol C Tables 4.2.6.8 and 6.1.1.4'
H H 0.0000 0.0000 'International Tables Vol C Tables 4.2.6.8 and 6.1.1.4'
N N 0.0061 0.0033 'International Tables Vol C Tables 4.2.6.8 and 6.1.1.4'
Cu Cu 0.3201 1.2651 'International Tables Vol C Tables 4.2.6.8 and 6.1.1.4'
I I -0.4742 1.8119 'International Tables Vol C Tables 4.2.6.8 and 6.1.1.4'

loop_
_geom_angle_atom_site_label_1
_geom_angle_atom_site_label_2
_geom_angle_atom_site_label_3
_geom_angle
_geom_angle_site_symmetry_1
_geom_angle_site_symmetry_3
_geom_angle_publ_flag
Cu1 I1 Cu1 61.51(2) 5_556 . ?
N1 Cu1 N1 109.88(13) . 6 ?
N1 Cu1 I1 107.47(7) . 5_556 ?
N1 Cu1 I1 107.47(7) 6 5_556 ?
N1 Cu1 I1 106.69(6) . . ?
N1 Cu1 I1 106.69(6) 6 . ?
I1 Cu1 I1 118.49(2) 5_556 . ?
N1 Cu1 Cu1 125.05(7) . 5_556 ?
N1 Cu1 Cu1 125.05(7) 6 5_556 ?
I1 Cu1 Cu1 59.41(2) 5_556 5_556 ?
I1 Cu1 Cu1 59.08(2) . 5_556 ?
C1 N1 C2 109.1(2) . . ?
C1 N1 Cu1 112.81(17) . . ?
C2 N1 Cu1 114.09(18) . . ?
N1 C1 C2 113.9(2) . 7_557 ?
N1 C2 C1 113.1(3) . 7_557 ?

loop_
_geom_bond_atom_site_label_1
_geom_bond_atom_site_label_2
_geom_bond_distance
_geom_bond_site_symmetry_2
_geom_bond_publ_flag
I1 Cu1 2.6657(8) 5_556 ?
I1 Cu1 2.6748(7) . ?
Cu1 N1 2.110(2) . ?
Cu1 N1 2.110(2) 6 ?
Cu1 I1 2.6657(8) 5_556 ?
Cu1 Cu1 2.7309(11) 5_556 ?
N1 C1 1.469(4) . ?
N1 C2 1.481(4) . ?
C1 C2 1.518(4) 7_557 ?
C2 C1 1.518(4) 7_557 ?
